data_2019751
loop_
_publ_author_name
'Lin, Rong-Guang'
'Wang, Yu-Lin'
'Liang, Qian'

_publ_section_title
;
 Structure and magnetic properties of a mixed-ligand copper(II) complex
;
_journal_coeditor_code WQ3081
_journal_issue 1
_journal_name_full 'Acta Crystallographica Section C'
_journal_page_first
;
;
_journal_paper_doi 10.1107/S205322961402556X
_journal_volume 71
_journal_year 2015
_chemical_formula_iupac '[Cu (C8 H4 O4) (C22 H16 N4 O2)]'
_chemical_formula_sum 'C38 H24 Cu2 N4 O10'
_chemical_formula_weight 823.69
_chemical_name_systematic
Poly[[\m~2~-<i>N</i>^1^,<i>N</i>^4^-bis(pyridin-3-yl)naphthalene-1,4-dicarboxamide-\k^2^<i>N</i>^3^:<i>N</i>^3'^](\m~4~-phthalato-\k^4^<i>O</i>^1^:<i>O</i>^1^:<i>O</i>^1'^:<i>O</i>^2'^)copper(II)]
_space_group_IT_number 15
_space_group_name_Hall '-C 2yc'
_symmetry_cell_setting monoclinic
_symmetry_space_group_name_Hall '-C 2yc'
_symmetry_space_group_name_H-M 'C 1 2/c 1'
_atom_sites_solution_hydrogens geom
_atom_sites_solution_primary direct
_atom_sites_solution_secondary difmap
_audit_creation_method SHELXL97
_cell_angle_alpha 90.00
_cell_angle_beta 111.666(5)
_cell_angle_gamma 90.00
_cell_formula_units_Z 4
_cell_length_a 15.1034(11)
_cell_length_b 23.9203(17)
_cell_length_c 9.5545(7)
_cell_measurement_reflns_used 3333
_cell_measurement_temperature 296(2)
_cell_measurement_theta_max 24.92
_cell_measurement_theta_min 2.37
_cell_volume 3208.0(4)
_computing_cell_refinement
;
SMART <b>[or APEX2?]</b> (Bruker, 2008)
;
_computing_data_collection
;
SMART <b>[or APEX2?]</b> (Bruker, 2008)
;
_computing_data_reduction
;
SAINT (Bruker, 2008)
;
_computing_molecular_graphics
;
SHELXTL (Sheldrick, 2008)
;
_computing_publication_material
;
SHELXTL (Sheldrick, 2008)
;
_computing_structure_refinement
;
SHELXL97 (Sheldrick, 2008)
;
_computing_structure_solution
;
SHELXS97 (Sheldrick, 2008)
;
_diffrn_ambient_temperature 296(2)
_diffrn_measured_fraction_theta_full 0.997
_diffrn_measured_fraction_theta_max 0.997
_diffrn_measurement_device_type 'Bruker SMART <b>[or APEXII?]</b> CCD area-detector'
_diffrn_measurement_method '\f and \w'
_diffrn_radiation_monochromator graphite
_diffrn_radiation_source 'fine-focus sealed tube'
_diffrn_radiation_type MoK\a
_diffrn_radiation_wavelength 0.71073
_diffrn_reflns_av_R_equivalents 0.0532
_diffrn_reflns_av_sigmaI/netI 0.0451
_diffrn_reflns_limit_h_max 17
_diffrn_reflns_limit_h_min -17
_diffrn_reflns_limit_k_max 28
_diffrn_reflns_limit_k_min -27
_diffrn_reflns_limit_l_max 11
_diffrn_reflns_limit_l_min -11
_diffrn_reflns_number 12179
_diffrn_reflns_theta_full 25.00
_diffrn_reflns_theta_max 25.00
_diffrn_reflns_theta_min 2.37
_exptl_absorpt_coefficient_mu 1.398
_exptl_absorpt_correction_T_max 0.7869
_exptl_absorpt_correction_T_min 0.7673
_exptl_absorpt_correction_type multi-scan
_exptl_absorpt_process_details
;
(SADABS; Sheldrick, 1996)
;
_exptl_crystal_colour blue
_exptl_crystal_density_diffrn 1.705
_exptl_crystal_density_method 'not measured'
_exptl_crystal_description block
_exptl_crystal_F_000 1672
_exptl_crystal_size_max 0.20
_exptl_crystal_size_mid 0.20
_exptl_crystal_size_min 0.18
_refine_diff_density_max 0.386
_refine_diff_density_min -0.389
_refine_ls_extinction_method none
_refine_ls_goodness_of_fit_ref 1.035
_refine_ls_hydrogen_treatment mixed
_refine_ls_matrix_type full
_refine_ls_number_parameters 248
_refine_ls_number_reflns 2830
_refine_ls_number_restraints 0
_refine_ls_restrained_S_all 1.035
_refine_ls_R_factor_all 0.0476
_refine_ls_R_factor_gt 0.0359
_refine_ls_shift/su_max 0.000
_refine_ls_shift/su_mean 0.000
_refine_ls_structure_factor_coef Fsqd
_refine_ls_weighting_details 'calc w = 1/[\s^2^(Fo^2^)+(0.0361P)^2^+4.9290P] where P=(Fo^2^+2Fc^2^)/3'
_refine_ls_weighting_scheme calc
_refine_ls_wR_factor_gt 0.0826
_refine_ls_wR_factor_ref 0.0882
_reflns_number_gt 2329
_reflns_number_total 2830
_reflns_threshold_expression I>2\s(I)
_cod_data_source_file wq3081sup1.cif
_cod_data_source_block I
_cod_original_sg_symbol_H-M 'C 2/c'
_cod_database_code 2019751
_cod_database_fobs_code 2019751

loop_
_symmetry_equiv_pos_as_xyz
'x, y, z'
'-x, y, -z+1/2'
'x+1/2, y+1/2, z'
'-x+1/2, y+1/2, -z+1/2'
'-x, -y, -z'
'x, -y, z-1/2'
'-x+1/2, -y+1/2, -z'
'x+1/2, -y+1/2, z-1/2'

loop_
_atom_site_type_symbol
_atom_site_label
_atom_site_fract_x
_atom_site_fract_y
_atom_site_fract_z
_atom_site_U_iso_or_equiv
_atom_site_adp_type
_atom_site_calc_flag
_atom_site_refinement_flags
_atom_site_occupancy
_atom_site_symmetry_multiplicity
C C1 -0.12379(19) -0.00589(12) 0.1500(3) 0.0244(6) Uani d . 1 1
C C2 -0.20394(19) -0.04756(12) 0.0950(3) 0.0253(7) Uani d . 1 1
C C3 -0.2621(2) -0.04458(14) -0.0556(4) 0.0340(7) Uani d . 1 1
H H3 -0.2482 -0.0190 -0.1179 0.041 Uiso calc R 1 1
C C4 -0.3408(2) -0.07921(15) -0.1148(4) 0.0417(8) Uani d . 1 1
H H4 -0.3791 -0.0770 -0.2164 0.050 Uiso calc R 1 1
C C5 -0.3623(2) -0.11697(15) -0.0232(4) 0.0418(9) Uani d . 1 1
H H5 -0.4149 -0.1403 -0.0624 0.050 Uiso calc R 1 1
C C6 -0.3053(2) -0.11988(14) 0.1265(4) 0.0375(8) Uani d . 1 1
H H6 -0.3209 -0.1450 0.1881 0.045 Uiso calc R 1 1
C C7 -0.2250(2) -0.08646(13) 0.1890(3) 0.0273(7) Uani d . 1 1
C C8 -0.1625(2) -0.09568(13) 0.3513(4) 0.0325(7) Uani d . 1 1
C C9 0.1591(2) 0.14027(13) 0.2305(4) 0.0315(7) Uani d . 1 1
H H9 0.1685 0.1152 0.3092 0.038 Uiso calc R 1 1
C C10 0.2169(2) 0.18678(13) 0.2566(3) 0.0308(7) Uani d . 1 1
C C11 0.2032(2) 0.22422(15) 0.1411(4) 0.0393(8) Uani d . 1 1
H H11 0.2405 0.2562 0.1552 0.047 Uiso calc R 1 1
C C12 0.1323(2) 0.21287(15) 0.0036(4) 0.0426(9) Uani d . 1 1
H H12 0.1215 0.2374 -0.0765 0.051 Uiso calc R 1 1
C C13 0.0777(2) 0.16568(14) -0.0155(4) 0.0357(8) Uani d . 1 1
H H13 0.0307 0.1585 -0.1091 0.043 Uiso calc R 1 1
C C14 0.3735(2) 0.21469(16) 0.4379(4) 0.0434(9) Uani d . 1 1
C C15 0.4381(2) 0.21085(14) 0.6003(4) 0.0350(8) Uani d . 1 1
C C16 0.4692(2) 0.25979(15) 0.6742(4) 0.0356(8) Uani d . 1 1
H H16 0.4497 0.2935 0.6239 0.043 Uiso calc R 1 1
C C17 0.4683(2) 0.15836(14) 0.6733(4) 0.0366(8) Uani d . 1 1
C C18 0.4399(3) 0.10632(16) 0.6000(5) 0.0500(10) Uani d . 1 1
H H18 0.3996 0.1057 0.4992 0.060 Uiso calc R 1 1
C C19 0.4701(3) 0.05750(18) 0.6735(5) 0.0657(13) Uani d . 1 1
H H19 0.4512 0.0238 0.6227 0.079 Uiso calc R 1 1
Cu Cu1 0.01495(2) 0.060300(15) 0.07617(4) 0.02532(13) Uani d . 1 1
H H1M 0.279(2) 0.1749(14) 0.470(4) 0.039(10) Uiso d . 1 1
N N1 0.09071(16) 0.12951(10) 0.0982(3) 0.0271(6) Uani d . 1 1
N N2 0.28514(19) 0.19269(13) 0.4027(3) 0.0371(7) Uani d . 1 1
O O1 -0.06978(13) -0.00251(8) 0.0758(2) 0.0271(5) Uani d . 1 1
O O2 -0.11949(13) 0.02560(8) 0.2565(2) 0.0275(5) Uani d . 1 1
O O3 -0.19611(19) -0.11485(14) 0.4392(3) 0.0667(9) Uani d . 1 1
O O4 -0.07512(14) -0.08307(9) 0.3837(2) 0.0322(5) Uani d . 1 1
O O5 0.3975(2) 0.23840(17) 0.3459(3) 0.0934(13) Uani d . 1 1

loop_
_atom_site_aniso_label
_atom_site_aniso_U_11
_atom_site_aniso_U_22
_atom_site_aniso_U_33
_atom_site_aniso_U_12
_atom_site_aniso_U_13
_atom_site_aniso_U_23
C1 0.0213(14) 0.0279(16) 0.0204(16) 0.0057(12) 0.0033(13) 0.0047(13)
C2 0.0200(14) 0.0293(17) 0.0273(17) 0.0007(12) 0.0096(13) -0.0044(13)
C3 0.0272(16) 0.046(2) 0.0275(18) -0.0027(14) 0.0083(14) -0.0013(15)
C4 0.0319(18) 0.058(2) 0.0280(19) -0.0051(16) 0.0031(16) -0.0083(17)
C5 0.0293(17) 0.053(2) 0.039(2) -0.0157(16) 0.0079(16) -0.0134(17)
C6 0.0345(18) 0.040(2) 0.038(2) -0.0111(15) 0.0136(16) -0.0011(16)
C7 0.0243(15) 0.0331(17) 0.0247(17) -0.0016(13) 0.0092(14) -0.0044(14)
C8 0.0352(18) 0.0296(18) 0.0313(18) -0.0036(14) 0.0106(15) 0.0007(14)
C9 0.0336(17) 0.0275(17) 0.0305(18) -0.0012(13) 0.0085(15) 0.0037(14)
C10 0.0277(16) 0.0378(19) 0.0244(17) -0.0034(13) 0.0069(14) 0.0004(14)
C11 0.0341(18) 0.041(2) 0.038(2) -0.0090(15) 0.0073(17) 0.0063(16)
C12 0.042(2) 0.045(2) 0.037(2) -0.0059(16) 0.0104(18) 0.0174(17)
C13 0.0331(18) 0.043(2) 0.0281(18) -0.0020(15) 0.0078(15) 0.0082(15)
C14 0.0367(19) 0.057(2) 0.032(2) -0.0148(17) 0.0080(17) -0.0002(17)
C15 0.0260(16) 0.049(2) 0.0300(19) -0.0055(14) 0.0102(15) 0.0031(16)
C16 0.0296(17) 0.042(2) 0.0335(18) -0.0009(14) 0.0094(15) 0.0034(15)
C17 0.0291(17) 0.045(2) 0.0372(19) -0.0035(14) 0.0140(15) -0.0034(15)
C18 0.044(2) 0.046(2) 0.057(3) -0.0076(17) 0.0142(19) -0.0114(19)
C19 0.055(3) 0.043(2) 0.094(4) -0.0078(19) 0.023(2) -0.014(2)
Cu1 0.0254(2) 0.0258(2) 0.0222(2) -0.00178(15) 0.00572(16) 0.00062(16)
N1 0.0251(13) 0.0273(14) 0.0250(14) -0.0006(10) 0.0047(11) -0.0012(11)
N2 0.0321(15) 0.0518(19) 0.0238(16) -0.0139(13) 0.0059(13) 0.0031(14)
O1 0.0259(10) 0.0320(12) 0.0254(11) -0.0036(9) 0.0119(9) -0.0018(9)
O2 0.0287(11) 0.0291(12) 0.0233(11) 0.0012(9) 0.0080(9) -0.0059(9)
O3 0.0575(17) 0.102(2) 0.0376(16) -0.0305(16) 0.0135(14) 0.0172(15)
O4 0.0287(12) 0.0346(12) 0.0273(12) 0.0007(9) 0.0034(10) -0.0023(10)
O5 0.0595(19) 0.166(4) 0.0411(18) -0.060(2) 0.0028(15) 0.026(2)

loop_
_atom_type_symbol
_atom_type_description
_atom_type_scat_dispersion_real
_atom_type_scat_dispersion_imag
_atom_type_scat_source
C C 0.0033 0.0016 'International Tables Vol C Tables 4.2.6.8 and 6.1.1.4'
H H 0.0000 0.0000 'International Tables Vol C Tables 4.2.6.8 and 6.1.1.4'
N N 0.0061 0.0033 'International Tables Vol C Tables 4.2.6.8 and 6.1.1.4'
O O 0.0106 0.0060 'International Tables Vol C Tables 4.2.6.8 and 6.1.1.4'
Cu Cu 0.3201 1.2651 'International Tables Vol C Tables 4.2.6.8 and 6.1.1.4'

loop_
_geom_angle_atom_site_label_1
_geom_angle_atom_site_label_2
_geom_angle_atom_site_label_3
_geom_angle_site_symmetry_1
_geom_angle_site_symmetry_3
_geom_angle
_geom_angle_publ_flag
O2 C1 O1 . . 124.6(3) ?
O2 C1 C2 . . 118.5(2) ?
O1 C1 C2 . . 116.7(3) ?
C3 C2 C7 . . 119.4(3) ?
C3 C2 C1 . . 116.7(3) ?
C7 C2 C1 . . 123.9(3) ?
C2 C3 C4 . . 120.9(3) ?
C2 C3 H3 . . 119.6 ?
C4 C3 H3 . . 119.6 ?
C5 C4 C3 . . 120.0(3) ?
C5 C4 H4 . . 120.0 ?
C3 C4 H4 . . 120.0 ?
C6 C5 C4 . . 119.5(3) ?
C6 C5 H5 . . 120.3 ?
C4 C5 H5 . . 120.3 ?
C5 C6 C7 . . 122.0(3) ?
C5 C6 H6 . . 119.0 ?
C7 C6 H6 . . 119.0 ?
C6 C7 C2 . . 118.2(3) ?
C6 C7 C8 . . 118.3(3) ?
C2 C7 C8 . . 123.4(3) ?
O3 C8 O4 . . 125.3(3) ?
O3 C8 C7 . . 120.2(3) ?
O4 C8 C7 . . 114.5(3) ?
N1 C9 C10 . . 123.1(3) ?
N1 C9 H9 . . 118.4 ?
C10 C9 H9 . . 118.4 ?
C11 C10 C9 . . 118.8(3) ?
C11 C10 N2 . . 124.8(3) ?
C9 C10 N2 . . 116.4(3) ?
C10 C11 C12 . . 118.0(3) ?
C10 C11 H11 . . 121.0 ?
C12 C11 H11 . . 121.0 ?
C13 C12 C11 . . 120.4(3) ?
C13 C12 H12 . . 119.8 ?
C11 C12 H12 . . 119.8 ?
N1 C13 C12 . . 121.4(3) ?
N1 C13 H13 . . 119.3 ?
C12 C13 H13 . . 119.3 ?
O5 C14 N2 . . 122.2(3) ?
O5 C14 C15 . . 121.7(3) ?
N2 C14 C15 . . 116.0(3) ?
C16 C15 C17 . . 121.2(3) ?
C16 C15 C14 . . 116.9(3) ?
C17 C15 C14 . . 121.9(3) ?
C15 C16 C16 . 2_656 120.4(2) ?
C15 C16 H16 . . 119.8 ?
C16 C16 H16 2_656 . 119.8 ?
C18 C17 C17 . 2_656 118.4(2) ?
C18 C17 C15 . . 123.3(3) ?
C17 C17 C15 2_656 . 118.35(19) ?
C19 C18 C17 . . 121.3(4) ?
C19 C18 H18 . . 119.3 ?
C17 C18 H18 . . 119.3 ?
C18 C19 C19 . 2_656 120.3(3) ?
C18 C19 H19 . . 119.9 ?
C19 C19 H19 2_656 . 119.9 ?
O4 Cu1 O2 6 2 166.04(9) yes
O4 Cu1 O1 6 . 89.11(8) yes
O2 Cu1 O1 2 . 90.33(8) yes
O4 Cu1 N1 6 . 92.41(10) yes
O2 Cu1 N1 2 . 90.42(9) yes
O1 Cu1 N1 . . 170.58(9) yes
O4 Cu1 O1 6 5 82.11(8) yes
O2 Cu1 O1 2 5 83.94(8) yes
O1 Cu1 O1 . 5 85.84(7) yes
N1 Cu1 O1 . 5 103.58(8) yes
C9 N1 C13 . . 118.3(3) ?
C9 N1 Cu1 . . 118.6(2) ?
C13 N1 Cu1 . . 123.1(2) ?
C14 N2 C10 . . 125.5(3) ?
C14 N2 H1M . . 113(3) ?
C10 N2 H1M . . 119(3) ?
C1 O1 Cu1 . . 126.82(19) ?
C1 O1 Cu1 . 5 138.66(19) ?
Cu1 O1 Cu1 . 5 94.16(7) yes
C1 O2 Cu1 . 2 134.53(18) ?
C8 O4 Cu1 . 6_556 127.1(2) ?

loop_
_geom_bond_atom_site_label_1
_geom_bond_atom_site_label_2
_geom_bond_site_symmetry_2
_geom_bond_distance
_geom_bond_publ_flag
C1 O2 . 1.248(3) ?
C1 O1 . 1.266(3) ?
C1 C2 . 1.505(4) ?
C2 C3 . 1.384(4) ?
C2 C7 . 1.409(4) ?
C3 C4 . 1.387(4) ?
C3 H3 . 0.9300 ?
C4 C5 . 1.377(5) ?
C4 H4 . 0.9300 ?
C5 C6 . 1.372(5) ?
C5 H5 . 0.9300 ?
C6 C7 . 1.389(4) ?
C6 H6 . 0.9300 ?
C7 C8 . 1.504(4) ?
C8 O3 . 1.220(4) ?
C8 O4 . 1.276(4) ?
C9 N1 . 1.329(4) ?
C9 C10 . 1.379(4) ?
C9 H9 . 0.9300 ?
C10 C11 . 1.377(4) ?
C10 N2 . 1.403(4) ?
C11 C12 . 1.381(5) ?
C11 H11 . 0.9300 ?
C12 C13 . 1.369(5) ?
C12 H12 . 0.9300 ?
C13 N1 . 1.346(4) ?
C13 H13 . 0.9300 ?
C14 O5 . 1.209(4) ?
C14 N2 . 1.356(4) ?
C14 C15 . 1.500(5) ?
C15 C16 . 1.358(5) ?
C15 C17 . 1.427(5) ?
C16 C16 2_656 1.403(6) ?
C16 H16 . 0.9300 ?
C17 C18 . 1.415(5) ?
C17 C17 2_656 1.424(7) ?
C18 C19 . 1.352(5) ?
C18 H18 . 0.9300 ?
C19 C19 2_656 1.406(9) ?
C19 H19 . 0.9300 ?
Cu1 O4 6 1.919(2) yes
Cu1 O2 2 1.968(2) yes
Cu1 O1 . 1.9726(19) yes
Cu1 N1 . 1.979(2) yes
Cu1 O1 5 2.3646(19) yes
N2 H1M . 0.81(4) ?
O1 Cu1 5 2.3646(19) yes
O2 Cu1 2 1.968(2) yes
O4 Cu1 6_556 1.919(2) yes

loop_
_geom_hbond_atom_site_label_D
_geom_hbond_atom_site_label_H
_geom_hbond_atom_site_label_A
_geom_hbond_site_symmetry_A
_geom_hbond_distance_DH
_geom_hbond_distance_HA
_geom_hbond_distance_DA
_geom_hbond_angle_DHA
N2 H1M O3 5_556 0.805(4) 2.27(7) 3.009(4) 151(4)

loop_
_geom_torsion_atom_site_label_1
_geom_torsion_atom_site_label_2
_geom_torsion_atom_site_label_3
_geom_torsion_atom_site_label_4
_geom_torsion_site_symmetry_1
_geom_torsion_site_symmetry_4
_geom_torsion
O2 C1 C2 C3 . . 122.7(3)
O1 C1 C2 C3 . . -51.8(4)
O2 C1 C2 C7 . . -53.8(4)
O1 C1 C2 C7 . . 131.7(3)
C7 C2 C3 C4 . . 0.2(4)
C1 C2 C3 C4 . . -176.5(3)
C2 C3 C4 C5 . . 0.4(5)
C3 C4 C5 C6 . . 0.1(5)
C4 C5 C6 C7 . . -1.1(5)
C5 C6 C7 C2 . . 1.7(5)
C5 C6 C7 C8 . . -175.3(3)
C3 C2 C7 C6 . . -1.2(4)
C1 C2 C7 C6 . . 175.3(3)
C3 C2 C7 C8 . . 175.6(3)
C1 C2 C7 C8 . . -7.9(4)
C6 C7 C8 O3 . . -27.1(5)
C2 C7 C8 O3 . . 156.1(3)
C6 C7 C8 O4 . . 151.5(3)
C2 C7 C8 O4 . . -25.3(4)
N1 C9 C10 C11 . . 0.4(5)
N1 C9 C10 N2 . . 179.2(3)
C9 C10 C11 C12 . . -0.6(5)
N2 C10 C11 C12 . . -179.3(3)
C10 C11 C12 C13 . . 0.1(5)
C11 C12 C13 N1 . . 0.6(5)
O5 C14 C15 C16 . . 57.8(5)
N2 C14 C15 C16 . . -118.7(3)
O5 C14 C15 C17 . . -120.2(4)
N2 C14 C15 C17 . . 63.3(4)
C17 C15 C16 C16 . 2_656 -1.2(5)
C14 C15 C16 C16 . 2_656 -179.3(3)
C16 C15 C17 C18 . . -178.3(3)
C14 C15 C17 C18 . . -0.3(5)
C16 C15 C17 C17 . 2_656 0.5(5)
C14 C15 C17 C17 . 2_656 178.4(3)
C17 C17 C18 C19 2_656 . 1.4(6)
C15 C17 C18 C19 . . -179.9(3)
C17 C18 C19 C19 . 2_656 0.9(7)
C10 C9 N1 C13 . . 0.3(4)
C10 C9 N1 Cu1 . . 178.8(2)
C12 C13 N1 C9 . . -0.9(5)
C12 C13 N1 Cu1 . . -179.3(2)
O4 Cu1 N1 C9 6 . 169.9(2)
O2 Cu1 N1 C9 2 . -23.8(2)
O1 Cu1 N1 C9 . . 70.8(6)
O1 Cu1 N1 C9 5 . -107.7(2)
O4 Cu1 N1 C13 6 . -11.7(2)
O2 Cu1 N1 C13 2 . 154.6(2)
O1 Cu1 N1 C13 . . -110.8(6)
O1 Cu1 N1 C13 5 . 70.7(2)
O5 C14 N2 C10 . . 10.1(6)
C15 C14 N2 C10 . . -173.3(3)
C11 C10 N2 C14 . . -36.0(5)
C9 C10 N2 C14 . . 145.2(3)
O2 C1 O1 Cu1 . . -13.8(4)
C2 C1 O1 Cu1 . . 160.38(19)
O2 C1 O1 Cu1 . 5 157.5(2)
C2 C1 O1 Cu1 . 5 -28.4(4)
O4 Cu1 O1 C1 6 . -103.6(2)
O2 Cu1 O1 C1 2 . 90.3(2)
N1 Cu1 O1 C1 . . -4.3(7)
O1 Cu1 O1 C1 5 . 174.2(3)
O4 Cu1 O1 Cu1 6 5 82.15(8)
O2 Cu1 O1 Cu1 2 5 -83.90(8)
N1 Cu1 O1 Cu1 . 5 -178.5(5)
O1 Cu1 O1 Cu1 5 5 0.0
O1 C1 O2 Cu1 . 2 -38.4(4)
C2 C1 O2 Cu1 . 2 147.6(2)
O3 C8 O4 Cu1 . 6_556 -28.0(5)
C7 C8 O4 Cu1 . 6_556 153.4(2)
